data_4308871
loop_
_publ_author_name
'En-Che Yang'
'Cem Kirman'
'Jon Lawrence'
'Lev N. Zakharov'
'Arnold L. Rheingold'
'Stephen Hill'
'David N. Hendrickson'

_publ_section_title
;
Single-Molecule Magnets: High-Field Electron Paramagnetic Resonance
Evaluation of the Single-Ion Zero-Field Interaction in a ZnII3NiII Complex
;
_journal_name_full 'Inorganic Chemistry'
_journal_page_first 3827
_journal_page_last 3836
_journal_paper_doi 10.1021/ic0482279
_journal_volume 44
_journal_year 2005
_chemical_formula_sum 'C48 H80 Cl4 N4 O8 Zn4'
_chemical_formula_weight 1244.44
_chemical_name_systematic
; 
 ? 
;
_space_group_IT_number 88
_symmetry_cell_setting tetragonal
_symmetry_space_group_name_Hall '-I 4ad'
_symmetry_space_group_name_H-M 'I 41/a :2'
_atom_sites_solution_hydrogens geom
_atom_sites_solution_primary direct
_atom_sites_solution_secondary difmap
_audit_creation_method SHELXL-97
_cell_angle_alpha 90.00
_cell_angle_beta 90.00
_cell_angle_gamma 90.00
_cell_formula_units_Z 4
_cell_length_a 12.9165(4)
_cell_length_b 12.9165(4)
_cell_length_c 35.038(2)
_cell_measurement_reflns_used 6663
_cell_measurement_temperature 100(2)
_cell_measurement_theta_max 27.49
_cell_measurement_theta_min 2.35
_cell_volume 5845.6(4)
_computing_cell_refinement 'Bruker SMART'
_computing_data_collection 'Bruker SMART'
_computing_data_reduction 'Bruker SAINT'
_computing_molecular_graphics 'Bruker SHELXTL'
_computing_publication_material 'Bruker SHELXTL'
_computing_structure_refinement 'SHELXL-97 (Sheldrick, 1997)'
_computing_structure_solution 'SHELXS-97 (Sheldrick, 1990)'
_diffrn_ambient_temperature 100(2)
_diffrn_measured_fraction_theta_full 0.996
_diffrn_measured_fraction_theta_max 0.996
_diffrn_measurement_device_type 'CCD area detector'
_diffrn_measurement_method 'phi and omega scans'
_diffrn_radiation_monochromator graphite
_diffrn_radiation_source 'fine-focus sealed tube'
_diffrn_radiation_type MoK\a
_diffrn_radiation_wavelength 0.71073
_diffrn_reflns_av_R_equivalents 0.0181
_diffrn_reflns_av_sigmaI/netI 0.0135
_diffrn_reflns_limit_h_max 16
_diffrn_reflns_limit_h_min -16
_diffrn_reflns_limit_k_max 16
_diffrn_reflns_limit_k_min -16
_diffrn_reflns_limit_l_max 45
_diffrn_reflns_limit_l_min -35
_diffrn_reflns_number 18318
_diffrn_reflns_theta_full 27.49
_diffrn_reflns_theta_max 27.49
_diffrn_reflns_theta_min 1.68
_exptl_absorpt_coefficient_mu 1.854
_exptl_absorpt_correction_T_max 0.7684
_exptl_absorpt_correction_T_min 0.6062
_exptl_absorpt_correction_type SADABS
_exptl_crystal_colour Colorless
_exptl_crystal_density_diffrn 1.414
_exptl_crystal_density_meas 0
_exptl_crystal_density_method 'not measured'
_exptl_crystal_description Piramidal
_exptl_crystal_F_000 2592
_exptl_crystal_size_max 0.30
_exptl_crystal_size_mid 0.30
_exptl_crystal_size_min 0.15
_refine_diff_density_max 0.408
_refine_diff_density_min -0.237
_refine_diff_density_rms 0.054
_refine_ls_extinction_method none
_refine_ls_goodness_of_fit_ref 1.055
_refine_ls_hydrogen_treatment mixed
_refine_ls_matrix_type full
_refine_ls_number_parameters 234
_refine_ls_number_reflns 3355
_refine_ls_number_restraints 0
_refine_ls_restrained_S_all 1.055
_refine_ls_R_factor_all 0.0233
_refine_ls_R_factor_gt 0.0214
_refine_ls_shift/su_max 0.001
_refine_ls_shift/su_mean 0.000
_refine_ls_structure_factor_coef Fsqd
_refine_ls_weighting_details 'calc w=1/[\s^2^(Fo^2^)+(0.0321P)^2^+3.6813P] where P=(Fo^2^+2Fc^2^)/3'
_refine_ls_weighting_scheme calc
_refine_ls_wR_factor_gt 0.0546
_refine_ls_wR_factor_ref 0.0554
_reflns_number_gt 3124
_reflns_number_total 3355
_reflns_threshold_expression >2sigma(I)
_cod_data_source_file ic0482279si20041216_033322.cif
_cod_data_source_block hen81
_cod_depositor_comments
;
The following automatic conversions were performed:
'_symmetry_cell_setting' value 'Tetragonal' changed to 'tetragonal'
according to '/home/saulius/struct/CIF-dictionaries/cif_core.dic'
dictionary named 'cif_core.dic' version 2.4.1 from 2010-06-29.

Automatic conversion script
Id: cif_fix_enum 1527 2010-12-29 10:47:43Z saulius 
;
_cod_original_cell_volume 5845.7(4)
_cod_original_sg_symbol_H-M 'I 41/a'
_cod_database_code 4308871

loop_
_symmetry_equiv_pos_as_xyz
'x, y, z'
'-x+1/2, -y, z+1/2'
'-y+3/4, x+1/4, z+1/4'
'y+3/4, -x+3/4, z+3/4'
'x+1/2, y+1/2, z+1/2'
'-x+1, -y+1/2, z+1'
'-y+5/4, x+3/4, z+3/4'
'y+5/4, -x+5/4, z+5/4'
'-x, -y, -z'
'x-1/2, y, -z-1/2'
'y-3/4, -x-1/4, -z-1/4'
'-y-3/4, x-3/4, -z-3/4'
'-x+1/2, -y+1/2, -z+1/2'
'x, y+1/2, -z'
'y-1/4, -x+1/4, -z+1/4'
'-y-1/4, x-1/4, -z-1/4'

loop_
_atom_site_label
_atom_site_type_symbol
_atom_site_fract_x
_atom_site_fract_y
_atom_site_fract_z
_atom_site_U_iso_or_equiv
_atom_site_adp_type
_atom_site_occupancy
_atom_site_symmetry_multiplicity
_atom_site_calc_flag
_atom_site_refinement_flags
_atom_site_disorder_assembly
_atom_site_disorder_group
Zn1 Zn 0.075497(11) 0.149221(10) 0.093769(4) 0.01649(6) Uani 1 1 d . . .
Cl1 Cl 0.05762(3) -0.02898(2) 0.084159(10) 0.02302(8) Uani 1 1 d . . .
O1 O 0.08445(7) 0.31385(7) 0.09759(3) 0.01651(18) Uani 1 1 d . . .
O2 O 0.24152(7) 0.13514(8) 0.10641(3) 0.0249(2) Uani 1 1 d . . .
N1 N 0.11494(8) 0.19325(8) 0.03718(3) 0.0188(2) Uani 1 1 d . . .
C1 C 0.10926(11) 0.13417(10) 0.00568(4) 0.0232(3) Uani 1 1 d . . .
C2 C 0.14061(12) 0.16860(12) -0.02977(4) 0.0281(3) Uani 1 1 d . . .
C3 C 0.18011(11) 0.26833(12) -0.03290(4) 0.0279(3) Uani 1 1 d . . .
C4 C 0.18579(10) 0.32940(11) -0.00056(4) 0.0233(3) Uani 1 1 d . . .
C5 C 0.15199(9) 0.29001(10) 0.03421(4) 0.0184(2) Uani 1 1 d . . .
C6 C 0.15435(10) 0.35333(10) 0.07057(4) 0.0200(3) Uani 1 1 d . . .
C7 C 0.32052(10) 0.10052(12) 0.08083(4) 0.0261(3) Uani 1 1 d . . .
C8 C 0.41541(10) 0.06409(11) 0.10251(4) 0.0219(3) Uani 1 1 d . . .
C9 C 0.50323(11) 0.02009(13) 0.07767(4) 0.0297(3) Uani 1 1 d . . .
C10 C 0.46325(15) -0.0661(2) 0.05217(7) 0.0501(5) Uani 1 1 d . . .
C11 C 0.58709(13) -0.02303(16) 0.10387(6) 0.0384(4) Uani 1 1 d . . .
C12 C 0.55134(14) 0.1071(2) 0.05373(6) 0.0482(5) Uani 1 1 d . . .
H1 H 0.0778(12) 0.0674(13) 0.0097(5) 0.021(4) Uiso 1 1 d . . .
H2 H 0.1323(13) 0.1271(13) -0.0503(5) 0.026(4) Uiso 1 1 d . . .
H3 H 0.2019(14) 0.2949(14) -0.0564(6) 0.034(5) Uiso 1 1 d . . .
H4 H 0.2085(12) 0.3983(13) -0.0010(4) 0.021(4) Uiso 1 1 d . . .
H6A H 0.2245(13) 0.3514(12) 0.0806(5) 0.022(4) Uiso 1 1 d . . .
H6B H 0.1401(11) 0.4224(12) 0.0650(4) 0.017(4) Uiso 1 1 d . . .
H7A H 0.2898(13) 0.0414(13) 0.0664(5) 0.027(4) Uiso 1 1 d . . .
H7B H 0.3401(13) 0.1574(13) 0.0632(5) 0.030(4) Uiso 1 1 d . . .
H8A H 0.3936(13) 0.0108(13) 0.1201(5) 0.026(4) Uiso 1 1 d . . .
H8B H 0.4426(12) 0.1234(12) 0.1182(5) 0.022(4) Uiso 1 1 d . . .
H10A H 0.4325(15) -0.1158(15) 0.0645(6) 0.033(5) Uiso 1 1 d . . .
H10B H 0.522(2) -0.098(2) 0.0385(7) 0.072(7) Uiso 1 1 d . . .
H10C H 0.410(2) -0.0397(19) 0.0329(7) 0.066(7) Uiso 1 1 d . . .
H11A H 0.5574(15) -0.0776(15) 0.1192(6) 0.041(5) Uiso 1 1 d . . .
H11B H 0.6441(17) -0.0504(16) 0.0887(6) 0.047(6) Uiso 1 1 d . . .
H11C H 0.6123(16) 0.0269(16) 0.1195(6) 0.044(5) Uiso 1 1 d . . .
H12A H 0.5795(19) 0.164(2) 0.0713(8) 0.069(8) Uiso 1 1 d . . .
H12B H 0.5051(19) 0.1354(18) 0.0366(7) 0.058(6) Uiso 1 1 d . . .
H12C H 0.6044(19) 0.0772(18) 0.0398(7) 0.063(7) Uiso 1 1 d . . .
H1O H 0.2616(15) 0.1768(16) 0.1184(6) 0.038(6) Uiso 1 1 d . . .

loop_
_atom_site_aniso_label
_atom_site_aniso_U_11
_atom_site_aniso_U_22
_atom_site_aniso_U_33
_atom_site_aniso_U_23
_atom_site_aniso_U_13
_atom_site_aniso_U_12
Zn1 0.01513(8) 0.01393(8) 0.02040(10) -0.00029(5) 0.00134(5) 0.00030(5)
Cl1 0.02616(16) 0.01487(14) 0.02804(18) -0.00221(11) 0.00292(12) 0.00078(11)
O1 0.0145(4) 0.0153(4) 0.0197(5) 0.0000(3) 0.0021(3) -0.0011(3)
O2 0.0163(4) 0.0268(5) 0.0315(6) -0.0082(4) 0.0013(4) 0.0025(4)
N1 0.0162(5) 0.0176(5) 0.0224(6) 0.0002(4) 0.0004(4) 0.0003(4)
C1 0.0223(6) 0.0215(6) 0.0258(7) -0.0027(5) -0.0002(5) -0.0001(5)
C2 0.0317(7) 0.0301(7) 0.0225(7) -0.0047(6) -0.0024(6) 0.0015(6)
C3 0.0305(7) 0.0321(7) 0.0211(7) 0.0047(6) 0.0016(6) 0.0023(6)
C4 0.0219(6) 0.0215(6) 0.0264(7) 0.0042(5) 0.0008(5) -0.0004(5)
C5 0.0131(5) 0.0190(6) 0.0230(7) 0.0012(5) -0.0004(5) 0.0013(4)
C6 0.0191(6) 0.0168(6) 0.0241(7) 0.0002(5) 0.0037(5) -0.0032(5)
C7 0.0182(6) 0.0363(8) 0.0240(7) -0.0019(6) 0.0024(5) 0.0039(5)
C8 0.0175(6) 0.0270(7) 0.0213(7) -0.0023(5) 0.0017(5) 0.0023(5)
C9 0.0176(6) 0.0463(9) 0.0252(7) -0.0072(6) -0.0006(5) 0.0069(6)
C10 0.0306(9) 0.0690(14) 0.0508(12) -0.0348(11) -0.0020(8) 0.0102(9)
C11 0.0265(8) 0.0505(11) 0.0383(10) -0.0070(8) -0.0051(7) 0.0149(7)
C12 0.0230(8) 0.0847(15) 0.0368(10) 0.0114(10) 0.0086(7) 0.0043(9)

loop_
_atom_type_symbol
_atom_type_description
_atom_type_scat_dispersion_real
_atom_type_scat_dispersion_imag
_atom_type_scat_source
C C 0.0033 0.0016 'International Tables Vol C Tables 4.2.6.8 and 6.1.1.4'
H H 0.0000 0.0000 'International Tables Vol C Tables 4.2.6.8 and 6.1.1.4'
N N 0.0061 0.0033 'International Tables Vol C Tables 4.2.6.8 and 6.1.1.4'
O O 0.0106 0.0060 'International Tables Vol C Tables 4.2.6.8 and 6.1.1.4'
Cl Cl 0.1484 0.1585 'International Tables Vol C Tables 4.2.6.8 and 6.1.1.4'
Zn Zn 0.2839 1.4301 'International Tables Vol C Tables 4.2.6.8 and 6.1.1.4'

loop_
_geom_angle_atom_site_label_1
_geom_angle_atom_site_label_2
_geom_angle_atom_site_label_3
_geom_angle
_geom_angle_site_symmetry_1
_geom_angle_site_symmetry_3
_geom_angle_publ_flag
O1 Zn1 O1 81.02(4) 15 6_454 ?
O1 Zn1 N1 156.35(4) 15 . ?
O1 Zn1 N1 103.41(4) 6_454 . ?
O1 Zn1 O1 80.80(4) 15 . ?
O1 Zn1 O1 79.92(4) 6_454 . ?
N1 Zn1 O1 77.22(4) . . ?
O1 Zn1 O2 83.07(4) 15 . ?
O1 Zn1 O2 162.74(4) 6_454 . ?
N1 Zn1 O2 88.63(4) . . ?
O1 Zn1 O2 90.97(4) . . ?
O1 Zn1 Cl1 103.65(3) 15 . ?
O1 Zn1 Cl1 97.71(3) 6_454 . ?
N1 Zn1 Cl1 98.79(3) . . ?
O1 Zn1 Cl1 174.64(3) . . ?
O2 Zn1 Cl1 92.52(3) . . ?
C6 O1 Zn1 125.25(8) . 12_666 ?
C6 O1 Zn1 120.08(8) . 6_454 ?
Zn1 O1 Zn1 98.35(4) 12_666 6_454 ?
C6 O1 Zn1 110.76(7) . . ?
Zn1 O1 Zn1 98.06(4) 12_666 . ?
Zn1 O1 Zn1 99.62(4) 6_454 . ?
C7 O2 Zn1 126.59(9) . . ?
C7 O2 H1O 109.7(16) . . ?
Zn1 O2 H1O 113.7(16) . . ?
C5 N1 C1 118.97(12) . . ?
C5 N1 Zn1 114.02(9) . . ?
C1 N1 Zn1 126.97(9) . . ?
N1 C1 C2 122.70(13) . . ?
N1 C1 H1 114.3(10) . . ?
C2 C1 H1 122.9(10) . . ?
C1 C2 C3 118.51(14) . . ?
C1 C2 H2 119.4(11) . . ?
C3 C2 H2 122.0(11) . . ?
C4 C3 C2 118.92(14) . . ?
C4 C3 H3 119.8(11) . . ?
C2 C3 H3 121.3(11) . . ?
C3 C4 C5 119.51(13) . . ?
C3 C4 H4 123.0(10) . . ?
C5 C4 H4 117.4(10) . . ?
N1 C5 C4 121.38(12) . . ?
N1 C5 C6 116.41(11) . . ?
C4 C5 C6 122.21(12) . . ?
O1 C6 C5 110.99(10) . . ?
O1 C6 H6A 110.2(10) . . ?
C5 C6 H6A 108.1(10) . . ?
O1 C6 H6B 111.2(9) . . ?
C5 C6 H6B 109.8(9) . . ?
H6A C6 H6B 106.5(13) . . ?
O2 C7 C8 111.09(12) . . ?
O2 C7 H7A 105.8(9) . . ?
C8 C7 H7A 109.7(10) . . ?
O2 C7 H7B 109.9(10) . . ?
C8 C7 H7B 109.6(10) . . ?
H7A C7 H7B 110.7(14) . . ?
C7 C8 C9 115.28(12) . . ?
C7 C8 H8A 107.8(10) . . ?
C9 C8 H8A 108.2(10) . . ?
C7 C8 H8B 108.7(9) . . ?
C9 C8 H8B 109.5(9) . . ?
H8A C8 H8B 107.2(14) . . ?
C10 C9 C11 109.14(15) . . ?
C10 C9 C12 110.70(17) . . ?
C11 C9 C12 108.00(14) . . ?
C10 C9 C8 110.67(13) . . ?
C11 C9 C8 108.54(13) . . ?
C12 C9 C8 109.72(14) . . ?
C9 C10 H10A 113.8(13) . . ?
C9 C10 H10B 108.9(15) . . ?
H10A C10 H10B 107(2) . . ?
C9 C10 H10C 111.9(14) . . ?
H10A C10 H10C 105.7(19) . . ?
H10B C10 H10C 109(2) . . ?
C9 C11 H11A 108.6(12) . . ?
C9 C11 H11B 109.9(12) . . ?
H11A C11 H11B 109.8(17) . . ?
C9 C11 H11C 111.0(13) . . ?
H11A C11 H11C 109.1(18) . . ?
H11B C11 H11C 108.5(18) . . ?
C9 C12 H12A 110.0(15) . . ?
C9 C12 H12B 112.6(15) . . ?
H12A C12 H12B 109(2) . . ?
C9 C12 H12C 106.4(15) . . ?
H12A C12 H12C 111(2) . . ?
H12B C12 H12C 108(2) . . ?

loop_
_geom_bond_atom_site_label_1
_geom_bond_atom_site_label_2
_geom_bond_distance
_geom_bond_site_symmetry_2
_geom_bond_publ_flag
Zn1 O1 2.0709(9) 15 ?
Zn1 O1 2.1245(9) 6_454 ?
Zn1 N1 2.1246(11) . ?
Zn1 O1 2.1338(9) . ?
Zn1 O2 2.1972(10) . ?
Zn1 Cl1 2.3377(3) . ?
O1 C6 1.4042(15) . ?
O1 Zn1 2.0709(9) 12_666 ?
O1 Zn1 2.1245(9) 6_454 ?
O2 C7 1.4297(17) . ?
O2 H1O 0.73(2) . ?
N1 C5 1.3423(16) . ?
N1 C1 1.3440(18) . ?
C1 C2 1.380(2) . ?
C1 H1 0.963(16) . ?
C2 C3 1.390(2) . ?
C2 H2 0.905(17) . ?
C3 C4 1.383(2) . ?
C3 H3 0.935(19) . ?
C4 C5 1.3905(19) . ?
C4 H4 0.938(16) . ?
C5 C6 1.5142(18) . ?
C6 H6A 0.973(16) . ?
C6 H6B 0.931(15) . ?
C7 C8 1.5168(19) . ?
C7 H7A 0.998(17) . ?
C7 H7B 0.993(18) . ?
C8 C9 1.5387(18) . ?
C8 H8A 0.966(17) . ?
C8 H8B 1.006(16) . ?
C9 C10 1.518(2) . ?
C9 C11 1.525(2) . ?
C9 C12 1.534(3) . ?
C10 H10A 0.87(2) . ?
C10 H10B 0.99(3) . ?
C10 H10C 1.02(3) . ?
C11 H11A 0.97(2) . ?
C11 H11B 0.98(2) . ?
C11 H11C 0.91(2) . ?
C12 H12A 1.03(3) . ?
C12 H12B 0.92(2) . ?
C12 H12C 0.93(2) . ?
